data_7715938
loop_
_publ_author_name
'Grasruck, Alexander'
'Schall, Kristina'
'Heinemann, Frank W.'
'Langer, Jens'
'Herrera, Alberto'
'Frie&#xdf;, Sybille'
'Schmid, G&#xfc;nter'
'Dorta, Romano'

_publ_section_title
;
 Dibenzoazepine hydrazine is a building block for <i>N</i>-alkene hybrid
 ligands: exploratory syntheses of complexes of Cu, Fe, and Li.
;
_journal_issue 20
_journal_name_full 'Dalton transactions (Cambridge, England : 2003)'
_journal_page_first 8642
_journal_page_last 8656
_journal_paper_doi 10.1039/d4dt00749b
_journal_volume 53
_journal_year 2024
_chemical_formula_moiety 'C40 H30 N3 P'
_chemical_formula_sum 'C40 H30 N3 P'
_chemical_formula_weight 583.64
_chemical_properties_physical Air-sensitive,Moisture-sensitive
_space_group_crystal_system triclinic
_space_group_IT_number 2
_space_group_name_Hall '-P 1'
_space_group_name_H-M_alt 'P -1'
_atom_sites_solution_hydrogens geom
_atom_sites_solution_primary direct
_audit_creation_date 2023-10-12
_audit_creation_method
;
Olex2 1.5
(compiled 2023.08.24 svn.re1ec1418 for OlexSys, GUI svn.r6817)
;
_audit_update_record
;
2024-03-07 deposited with the CCDC.	2024-04-19 downloaded from the CCDC.
;
_cell_angle_alpha 82.729(2)
_cell_angle_beta 80.357(2)
_cell_angle_gamma 87.825(2)
_cell_formula_units_Z 2
_cell_length_a 8.7777(9)
_cell_length_b 10.3537(10)
_cell_length_c 16.8562(17)
_cell_measurement_reflns_used 9922
_cell_measurement_temperature 100(2)
_cell_measurement_theta_max 28.54
_cell_measurement_theta_min 2.20
_cell_volume 1497.9(3)
_computing_cell_refinement 'Bruker SAINT'
_computing_data_collection 'Bruker APEX2'
_computing_data_reduction 'Bruker SAINT'
_computing_molecular_graphics 'SHELXTL 6.12 (Bruker AXS, 2002)'
_computing_publication_material 'Olex2 (Dolomanov et al., 2009)'
_computing_structure_refinement 'SHELXL-2018/3 (Sheldrick, 2015)'
_computing_structure_solution 'SHELX XT 2014/5 (Sheldrick, 2015)'
_diffrn_ambient_temperature 100(2)
_diffrn_detector_area_resol_mean 83.33
_diffrn_measured_fraction_theta_full 1.000
_diffrn_measured_fraction_theta_max 0.998
_diffrn_measurement_device_type 'Bruker Kappa APEX II'
_diffrn_measurement_method '\f and \w scans'
_diffrn_radiation_monochromator 'Quazar focussing montel optics'
_diffrn_radiation_source 'ImuS high brilliance micro-focus tube'
_diffrn_radiation_type MoK\a
_diffrn_radiation_wavelength 0.71073
_diffrn_reflns_av_R_equivalents 0.0501
_diffrn_reflns_av_unetI/netI 0.0306
_diffrn_reflns_Laue_measured_fraction_full 1.000
_diffrn_reflns_Laue_measured_fraction_max 0.998
_diffrn_reflns_limit_h_max 11
_diffrn_reflns_limit_h_min -11
_diffrn_reflns_limit_k_max 13
_diffrn_reflns_limit_k_min -13
_diffrn_reflns_limit_l_max 22
_diffrn_reflns_limit_l_min -22
_diffrn_reflns_number 72973
_diffrn_reflns_point_group_measured_fraction_full 1.000
_diffrn_reflns_point_group_measured_fraction_max 0.998
_diffrn_reflns_theta_full 25.242
_diffrn_reflns_theta_max 28.751
_diffrn_reflns_theta_min 1.235
_diffrn_standards_number 0
_exptl_absorpt_coefficient_mu 0.127
_exptl_absorpt_correction_T_max 0.7458
_exptl_absorpt_correction_T_min 0.7121
_exptl_absorpt_correction_type multi-scan
_exptl_absorpt_process_details
;
SADABS-2014/5 (Bruker,2014/5) was used for absorption correction.
wR2(int) was 0.0774 before and 0.0494 after correction.
The Ratio of minimum to maximum transmission is 0.9548.
The \l/2 correction factor is Not present.
;
_exptl_crystal_colour yellow
_exptl_crystal_density_diffrn 1.294
_exptl_crystal_description plate
_exptl_crystal_F_000 612
_exptl_crystal_recrystallization_method 'Re-crystallisation from solvent: pyridine, n-pentane'
_exptl_crystal_size_max 0.15
_exptl_crystal_size_mid 0.12
_exptl_crystal_size_min 0.045
_refine_diff_density_max 0.541
_refine_diff_density_min -0.394
_refine_diff_density_rms 0.052
_refine_ls_extinction_method none
_refine_ls_goodness_of_fit_ref 1.076
_refine_ls_hydrogen_treatment constr
_refine_ls_matrix_type full
_refine_ls_number_parameters 397
_refine_ls_number_reflns 7731
_refine_ls_number_restraints 0
_refine_ls_restrained_S_all 1.076
_refine_ls_R_factor_all 0.0633
_refine_ls_R_factor_gt 0.0439
_refine_ls_shift/su_max 0.000
_refine_ls_shift/su_mean 0.000
_refine_ls_structure_factor_coef Fsqd
_refine_ls_weighting_details 'w=1/[\s^2^(Fo^2^)+(0.0380P)^2^+0.9714P] where P=(Fo^2^+2Fc^2^)/3'
_refine_ls_weighting_scheme calc
_refine_ls_wR_factor_gt 0.0967
_refine_ls_wR_factor_ref 0.1069
_reflns_Friedel_coverage 0.000
_reflns_number_gt 6146
_reflns_number_total 7731
_reflns_threshold_expression 'I > 2\s(I)'
_cod_data_source_file d4dt00749b2.cif
_cod_data_source_block rd1728
_cod_depositor_comments 'Adding full bibliography for 7715932--7715940.cif.'
_cod_database_code 7715938
_shelx_shelxl_version_number 2018/3
_shelx_space_group_comment
;
The symmetry employed for this shelxl refinement is uniquely defined
by the following loop, which should always be used as a source of
symmetry information in preference to the above space-group names.
They are only intended as comments.
;
_shelx_estimated_absorpt_t_max 0.994
_shelx_estimated_absorpt_t_min 0.981
_olex2_refinement_description
;
1. Fixed Uiso
 At 1.2 times of:
  All C(H) groups
2.a Aromatic/amide H refined with riding coordinates:
 C2(H2), C3(H3), C4(H4), C5(H5), C7(H7), C8(H8), C10(H10), C11(H11), C12(H12),
 C13(H13), C16(H16), C17(H17), C18(H18), C19(H19), C21(H21), C22(H22), C24(H24),
  C25(H25), C26(H26), C27(H27), C30(H30), C31(H31), C32(H32), C33(H33),
 C34(H34), C36(H36), C37(H37), C38(H38), C39(H39), C40(H40)
;
_olex2_submission_special_instructions 'No special instructions were received'

loop_
_space_group_symop_operation_xyz
'x, y, z'
'-x, -y, -z'

loop_
_atom_site_label
_atom_site_type_symbol
_atom_site_fract_x
_atom_site_fract_y
_atom_site_fract_z
_atom_site_U_iso_or_equiv
_atom_site_adp_type
_atom_site_occupancy
_atom_site_site_symmetry_order
_atom_site_calc_flag
_atom_site_refinement_flags_posn
_atom_site_refinement_flags_adp
_atom_site_refinement_flags_occupancy
_atom_site_disorder_assembly
_atom_site_disorder_group
P1 P 0.61448(4) 0.66951(3) 0.26715(2) 0.01212(9) Uani 1 1 d . . . . .
N1 N 0.50215(14) 0.46178(12) 0.23951(8) 0.0160(2) Uani 1 1 d . . . . .
N2 N 0.59902(14) 0.51543(11) 0.28947(7) 0.0144(2) Uani 1 1 d . . . . .
N3 N 0.46723(13) 0.77453(11) 0.29260(7) 0.0131(2) Uani 1 1 d . . . . .
C1 C 0.58604(18) 0.37151(14) 0.18940(10) 0.0191(3) Uani 1 1 d . . . . .
C2 C 0.72137(18) 0.31047(15) 0.20774(11) 0.0233(3) Uani 1 1 d . . . . .
H2 H 0.756236 0.322654 0.256633 0.028 Uiso 1 1 calc R U . . .
C3 C 0.8062(2) 0.23153(19) 0.15490(13) 0.0359(5) Uani 1 1 d . . . . .
H3 H 0.897782 0.188504 0.168196 0.043 Uiso 1 1 calc R U . . .
C4 C 0.7571(2) 0.2156(2) 0.08280(14) 0.0425(5) Uani 1 1 d . . . . .
H4 H 0.817339 0.164866 0.045490 0.051 Uiso 1 1 calc R U . . .
C5 C 0.6208(2) 0.2737(2) 0.06539(12) 0.0383(5) Uani 1 1 d . . . . .
H5 H 0.587568 0.261905 0.016003 0.046 Uiso 1 1 calc R U . . .
C6 C 0.5301(2) 0.34974(17) 0.11899(11) 0.0266(4) Uani 1 1 d . . . . .
C7 C 0.3792(2) 0.40006(18) 0.10223(13) 0.0357(4) Uani 1 1 d . . . . .
H7 H 0.370035 0.427006 0.047199 0.043 Uiso 1 1 calc R U . . .
C8 C 0.2529(2) 0.41133(18) 0.15787(14) 0.0359(5) Uani 1 1 d . . . . .
H8 H 0.160971 0.441358 0.138210 0.043 Uiso 1 1 calc R U . . .
C9 C 0.24192(19) 0.38227(16) 0.24558(12) 0.0278(4) Uani 1 1 d . . . . .
C10 C 0.1051(2) 0.33075(18) 0.29336(16) 0.0412(6) Uani 1 1 d . . . . .
H10 H 0.019110 0.318570 0.267753 0.049 Uiso 1 1 calc R U . . .
C11 C 0.0923(2) 0.29754(19) 0.37592(16) 0.0446(6) Uani 1 1 d . . . . .
H11 H -0.001218 0.262497 0.406359 0.054 Uiso 1 1 calc R U . . .
C12 C 0.2153(2) 0.31531(17) 0.41417(13) 0.0349(5) Uani 1 1 d . . . . .
H12 H 0.207469 0.291481 0.471000 0.042 Uiso 1 1 calc R U . . .
C13 C 0.35079(18) 0.36802(14) 0.36963(11) 0.0229(3) Uani 1 1 d . . . . .
H13 H 0.434989 0.381025 0.396395 0.027 Uiso 1 1 calc R U . . .
C14 C 0.36502(17) 0.40214(14) 0.28617(10) 0.0192(3) Uani 1 1 d . . . . .
C15 C 0.41636(16) 0.78700(14) 0.37742(9) 0.0139(3) Uani 1 1 d . . . . .
C16 C 0.38728(17) 0.67711(14) 0.43397(9) 0.0169(3) Uani 1 1 d . . . . .
H16 H 0.400061 0.592828 0.416876 0.020 Uiso 1 1 calc R U . . .
C17 C 0.33950(18) 0.69040(16) 0.51550(10) 0.0220(3) Uani 1 1 d . . . . .
H17 H 0.320447 0.615294 0.554162 0.026 Uiso 1 1 calc R U . . .
C18 C 0.31968(18) 0.81394(17) 0.54033(10) 0.0243(3) Uani 1 1 d . . . . .
H18 H 0.286833 0.823303 0.595970 0.029 Uiso 1 1 calc R U . . .
C19 C 0.34781(18) 0.92302(16) 0.48398(10) 0.0219(3) Uani 1 1 d . . . . .
H19 H 0.334229 1.006987 0.501494 0.026 Uiso 1 1 calc R U . . .
C20 C 0.39593(16) 0.91215(14) 0.40157(9) 0.0167(3) Uani 1 1 d . . . . .
C21 C 0.41886(18) 1.03069(14) 0.34401(10) 0.0212(3) Uani 1 1 d . . . . .
H21 H 0.463526 1.102456 0.361077 0.025 Uiso 1 1 calc R U . . .
C22 C 0.38238(18) 1.04670(15) 0.26952(10) 0.0217(3) Uani 1 1 d . . . . .
H22 H 0.403933 1.128784 0.238168 0.026 Uiso 1 1 calc R U . . .
C23 C 0.31211(17) 0.94906(14) 0.23180(9) 0.0176(3) Uani 1 1 d . . . . .
C24 C 0.20125(19) 0.98874(16) 0.18299(10) 0.0237(3) Uani 1 1 d . . . . .
H24 H 0.173909 1.078496 0.174524 0.028 Uiso 1 1 calc R U . . .
C25 C 0.13009(19) 0.90041(17) 0.14660(10) 0.0260(4) Uani 1 1 d . . . . .
H25 H 0.052820 0.929088 0.114761 0.031 Uiso 1 1 calc R U . . .
C26 C 0.17239(19) 0.77003(17) 0.15696(10) 0.0244(3) Uani 1 1 d . . . . .
H26 H 0.125536 0.709285 0.131168 0.029 Uiso 1 1 calc R U . . .
C27 C 0.28297(18) 0.72755(15) 0.20486(9) 0.0186(3) Uani 1 1 d . . . . .
H27 H 0.311539 0.637916 0.211815 0.022 Uiso 1 1 calc R U . . .
C28 C 0.35179(16) 0.81610(14) 0.24259(9) 0.0145(3) Uani 1 1 d . . . . .
C29 C 0.76201(16) 0.71368(14) 0.32051(8) 0.0137(3) Uani 1 1 d . . . . .
C30 C 0.86562(17) 0.61947(15) 0.34756(9) 0.0170(3) Uani 1 1 d . . . . .
H30 H 0.852311 0.530369 0.342640 0.020 Uiso 1 1 calc R U . . .
C31 C 0.98832(18) 0.65617(16) 0.38171(10) 0.0221(3) Uani 1 1 d . . . . .
H31 H 1.058835 0.591942 0.400125 0.027 Uiso 1 1 calc R U . . .
C32 C 1.00838(17) 0.78607(16) 0.38906(10) 0.0225(3) Uani 1 1 d . . . . .
H32 H 1.091759 0.810455 0.413079 0.027 Uiso 1 1 calc R U . . .
C33 C 0.90688(18) 0.88045(16) 0.36140(10) 0.0219(3) Uani 1 1 d . . . . .
H33 H 0.921382 0.969491 0.366014 0.026 Uiso 1 1 calc R U . . .
C34 C 0.78392(17) 0.84480(14) 0.32692(9) 0.0185(3) Uani 1 1 d . . . . .
H34 H 0.714775 0.909545 0.307717 0.022 Uiso 1 1 calc R U . . .
C35 C 0.68477(16) 0.72331(14) 0.16101(9) 0.0153(3) Uani 1 1 d . . . . .
C36 C 0.78823(17) 0.63754(15) 0.12079(9) 0.0187(3) Uani 1 1 d . . . . .
H36 H 0.808338 0.553857 0.147637 0.022 Uiso 1 1 calc R U . . .
C37 C 0.86176(19) 0.67380(16) 0.04193(10) 0.0226(3) Uani 1 1 d . . . . .
H37 H 0.933579 0.615865 0.015362 0.027 Uiso 1 1 calc R U . . .
C38 C 0.83008(19) 0.79437(17) 0.00230(10) 0.0244(3) Uani 1 1 d . . . . .
H38 H 0.878621 0.818482 -0.052045 0.029 Uiso 1 1 calc R U . . .
C39 C 0.7281(2) 0.88022(17) 0.04123(10) 0.0264(4) Uani 1 1 d . . . . .
H39 H 0.706183 0.962678 0.013400 0.032 Uiso 1 1 calc R U . . .
C40 C 0.65769(19) 0.84612(15) 0.12105(10) 0.0222(3) Uani 1 1 d . . . . .
H40 H 0.590999 0.906666 0.148360 0.027 Uiso 1 1 calc R U . . .

loop_
_atom_site_aniso_label
_atom_site_aniso_U_11
_atom_site_aniso_U_22
_atom_site_aniso_U_33
_atom_site_aniso_U_23
_atom_site_aniso_U_13
_atom_site_aniso_U_12
P1 0.01105(17) 0.01138(16) 0.01452(17) -0.00181(13) -0.00350(13) -0.00083(12)
N1 0.0150(6) 0.0132(6) 0.0218(6) -0.0049(5) -0.0062(5) -0.0022(4)
N2 0.0138(6) 0.0125(6) 0.0186(6) -0.0028(5) -0.0060(5) -0.0013(4)
N3 0.0131(6) 0.0130(5) 0.0138(6) -0.0019(4) -0.0039(4) 0.0017(4)
C1 0.0190(7) 0.0156(7) 0.0231(8) -0.0047(6) -0.0018(6) -0.0056(6)
C2 0.0190(7) 0.0215(8) 0.0306(9) -0.0097(7) -0.0021(6) -0.0023(6)
C3 0.0217(9) 0.0364(10) 0.0525(12) -0.0244(9) -0.0003(8) 0.0004(7)
C4 0.0317(10) 0.0499(12) 0.0494(12) -0.0350(10) 0.0065(9) -0.0080(9)
C5 0.0413(11) 0.0467(12) 0.0311(10) -0.0212(9) -0.0018(8) -0.0161(9)
C6 0.0298(9) 0.0251(8) 0.0275(9) -0.0080(7) -0.0071(7) -0.0088(7)
C7 0.0461(12) 0.0300(9) 0.0388(11) -0.0069(8) -0.0264(9) -0.0065(8)
C8 0.0314(10) 0.0253(9) 0.0620(13) -0.0172(9) -0.0319(10) 0.0045(7)
C9 0.0175(8) 0.0168(7) 0.0541(12) -0.0156(7) -0.0124(8) 0.0033(6)
C10 0.0133(8) 0.0266(9) 0.0892(18) -0.0295(10) -0.0077(9) 0.0007(7)
C11 0.0210(9) 0.0282(10) 0.0802(17) -0.0216(10) 0.0173(10) -0.0080(7)
C12 0.0301(9) 0.0180(8) 0.0499(12) -0.0074(8) 0.0158(8) -0.0028(7)
C13 0.0188(7) 0.0117(7) 0.0359(9) -0.0035(6) 0.0023(7) 0.0005(6)
C14 0.0129(7) 0.0095(6) 0.0361(9) -0.0062(6) -0.0037(6) 0.0003(5)
C15 0.0098(6) 0.0172(7) 0.0159(7) -0.0039(5) -0.0042(5) 0.0002(5)
C16 0.0143(7) 0.0175(7) 0.0194(7) -0.0019(6) -0.0045(6) -0.0004(5)
C17 0.0181(7) 0.0281(8) 0.0193(8) 0.0021(6) -0.0044(6) -0.0036(6)
C18 0.0186(8) 0.0386(9) 0.0173(7) -0.0089(7) -0.0028(6) -0.0030(7)
C19 0.0156(7) 0.0262(8) 0.0267(8) -0.0128(7) -0.0045(6) -0.0009(6)
C20 0.0116(6) 0.0184(7) 0.0216(7) -0.0053(6) -0.0046(6) -0.0011(5)
C21 0.0200(7) 0.0128(7) 0.0323(9) -0.0065(6) -0.0055(6) 0.0002(6)
C22 0.0222(8) 0.0113(7) 0.0309(9) -0.0001(6) -0.0043(6) 0.0015(6)
C23 0.0183(7) 0.0157(7) 0.0183(7) 0.0004(5) -0.0033(6) 0.0013(5)
C24 0.0261(8) 0.0213(8) 0.0226(8) 0.0021(6) -0.0061(7) 0.0065(6)
C25 0.0220(8) 0.0346(9) 0.0221(8) 0.0007(7) -0.0102(6) 0.0071(7)
C26 0.0227(8) 0.0300(9) 0.0229(8) -0.0032(7) -0.0101(6) -0.0031(7)
C27 0.0197(7) 0.0163(7) 0.0207(7) -0.0019(6) -0.0062(6) -0.0007(6)
C28 0.0122(6) 0.0163(7) 0.0147(7) 0.0005(5) -0.0032(5) 0.0001(5)
C29 0.0110(6) 0.0164(7) 0.0139(6) -0.0030(5) -0.0018(5) -0.0023(5)
C30 0.0137(7) 0.0184(7) 0.0193(7) -0.0036(6) -0.0030(5) 0.0001(5)
C31 0.0157(7) 0.0274(8) 0.0246(8) -0.0048(6) -0.0068(6) 0.0032(6)
C32 0.0125(7) 0.0336(9) 0.0238(8) -0.0114(7) -0.0039(6) -0.0037(6)
C33 0.0178(7) 0.0217(8) 0.0274(8) -0.0099(6) -0.0014(6) -0.0053(6)
C34 0.0152(7) 0.0165(7) 0.0245(8) -0.0045(6) -0.0038(6) -0.0010(5)
C35 0.0146(7) 0.0160(7) 0.0165(7) -0.0032(5) -0.0044(5) -0.0033(5)
C36 0.0185(7) 0.0186(7) 0.0196(7) -0.0038(6) -0.0033(6) -0.0012(6)
C37 0.0225(8) 0.0249(8) 0.0203(8) -0.0065(6) -0.0006(6) -0.0011(6)
C38 0.0245(8) 0.0320(9) 0.0157(7) -0.0009(6) -0.0014(6) -0.0045(7)
C39 0.0272(9) 0.0247(8) 0.0237(8) 0.0064(7) -0.0010(7) -0.0001(7)
C40 0.0216(8) 0.0191(7) 0.0234(8) 0.0008(6) 0.0009(6) 0.0011(6)

loop_
_atom_type_symbol
_atom_type_description
_atom_type_scat_dispersion_real
_atom_type_scat_dispersion_imag
_atom_type_scat_source
C C 0.0033 0.0016 'International Tables Vol C Tables 4.2.6.8 and 6.1.1.4'
H H 0.0000 0.0000 'International Tables Vol C Tables 4.2.6.8 and 6.1.1.4'
N N 0.0061 0.0033 'International Tables Vol C Tables 4.2.6.8 and 6.1.1.4'
P P 0.1023 0.0942 'International Tables Vol C Tables 4.2.6.8 and 6.1.1.4'

loop_
_geom_angle_atom_site_label_1
_geom_angle_atom_site_label_2
_geom_angle_atom_site_label_3
_geom_angle
_geom_angle_site_symmetry_1
_geom_angle_site_symmetry_3
_geom_angle_publ_flag
N2 P1 N3 122.47(6) . . ?
N2 P1 C29 105.05(6) . . ?
N2 P1 C35 114.84(7) . . ?
N3 P1 C29 103.55(6) . . ?
N3 P1 C35 104.05(6) . . ?
C29 P1 C35 105.14(7) . . ?
C1 N1 N2 112.21(11) . . ?
C14 N1 N2 112.92(12) . . ?
C14 N1 C1 110.03(11) . . ?
N1 N2 P1 111.31(9) . . ?
C15 N3 P1 118.54(9) . . ?
C28 N3 P1 124.13(10) . . ?
C28 N3 C15 113.30(11) . . ?
C2 C1 N1 121.62(14) . . ?
C2 C1 C6 120.28(15) . . ?
C6 C1 N1 118.07(14) . . ?
C1 C2 H2 119.9 . . ?
C1 C2 C3 120.28(17) . . ?
C3 C2 H2 119.9 . . ?
C2 C3 H3 120.0 . . ?
C4 C3 C2 119.94(18) . . ?
C4 C3 H3 120.0 . . ?
C3 C4 H4 120.1 . . ?
C5 C4 C3 119.82(17) . . ?
C5 C4 H4 120.1 . . ?
C4 C5 H5 119.3 . . ?
C4 C5 C6 121.37(18) . . ?
C6 C5 H5 119.3 . . ?
C1 C6 C7 121.91(16) . . ?
C5 C6 C1 118.12(17) . . ?
C5 C6 C7 119.94(17) . . ?
C6 C7 H7 117.2 . . ?
C8 C7 C6 125.53(18) . . ?
C8 C7 H7 117.2 . . ?
C7 C8 H8 116.6 . . ?
C7 C8 C9 126.73(17) . . ?
C9 C8 H8 116.6 . . ?
C10 C9 C8 120.42(17) . . ?
C14 C9 C8 122.47(16) . . ?
C14 C9 C10 117.11(19) . . ?
C9 C10 H10 118.9 . . ?
C11 C10 C9 122.14(18) . . ?
C11 C10 H10 118.9 . . ?
C10 C11 H11 120.1 . . ?
C12 C11 C10 119.76(18) . . ?
C12 C11 H11 120.1 . . ?
C11 C12 H12 120.1 . . ?
C11 C12 C13 119.9(2) . . ?
C13 C12 H12 120.1 . . ?
C12 C13 H13 119.6 . . ?
C12 C13 C14 120.84(17) . . ?
C14 C13 H13 119.6 . . ?
C9 C14 N1 118.12(15) . . ?
C13 C14 N1 121.62(14) . . ?
C13 C14 C9 120.23(15) . . ?
C16 C15 N3 120.67(13) . . ?
C16 C15 C20 120.62(14) . . ?
C20 C15 N3 118.71(13) . . ?
C15 C16 H16 119.9 . . ?
C17 C16 C15 120.11(14) . . ?
C17 C16 H16 119.9 . . ?
C16 C17 H17 120.1 . . ?
C16 C17 C18 119.86(15) . . ?
C18 C17 H17 120.1 . . ?
C17 C18 H18 120.0 . . ?
C19 C18 C17 119.94(15) . . ?
C19 C18 H18 120.0 . . ?
C18 C19 H19 119.4 . . ?
C18 C19 C20 121.26(15) . . ?
C20 C19 H19 119.4 . . ?
C15 C20 C21 122.68(14) . . ?
C19 C20 C15 118.21(14) . . ?
C19 C20 C21 119.09(14) . . ?
C20 C21 H21 117.2 . . ?
C22 C21 C20 125.60(14) . . ?
C22 C21 H21 117.2 . . ?
C21 C22 H22 117.1 . . ?
C21 C22 C23 125.90(14) . . ?
C23 C22 H22 117.1 . . ?
C24 C23 C22 119.18(14) . . ?
C24 C23 C28 118.13(14) . . ?
C28 C23 C22 122.69(13) . . ?
C23 C24 H24 119.2 . . ?
C25 C24 C23 121.55(15) . . ?
C25 C24 H24 119.2 . . ?
C24 C25 H25 120.3 . . ?
C26 C25 C24 119.48(15) . . ?
C26 C25 H25 120.3 . . ?
C25 C26 H26 119.8 . . ?
C25 C26 C27 120.33(15) . . ?
C27 C26 H26 119.8 . . ?
C26 C27 H27 120.0 . . ?
C26 C27 C28 119.99(14) . . ?
C28 C27 H27 120.0 . . ?
C23 C28 N3 118.39(13) . . ?
C27 C28 N3 121.10(13) . . ?
C27 C28 C23 120.50(13) . . ?
C30 C29 P1 120.18(11) . . ?
C30 C29 C34 119.62(13) . . ?
C34 C29 P1 119.81(11) . . ?
C29 C30 H30 120.1 . . ?
C31 C30 C29 119.89(14) . . ?
C31 C30 H30 120.1 . . ?
C30 C31 H31 119.8 . . ?
C32 C31 C30 120.33(15) . . ?
C32 C31 H31 119.8 . . ?
C31 C32 H32 120.0 . . ?
C31 C32 C33 120.10(14) . . ?
C33 C32 H32 120.0 . . ?
C32 C33 H33 120.0 . . ?
C32 C33 C34 120.03(14) . . ?
C34 C33 H33 120.0 . . ?
C29 C34 H34 120.0 . . ?
C33 C34 C29 120.02(14) . . ?
C33 C34 H34 120.0 . . ?
C36 C35 P1 115.36(11) . . ?
C40 C35 P1 125.19(12) . . ?
C40 C35 C36 119.01(14) . . ?
C35 C36 H36 119.7 . . ?
C37 C36 C35 120.51(14) . . ?
C37 C36 H36 119.7 . . ?
C36 C37 H37 120.1 . . ?
C38 C37 C36 119.75(15) . . ?
C38 C37 H37 120.1 . . ?
C37 C38 H38 119.8 . . ?
C37 C38 C39 120.41(15) . . ?
C39 C38 H38 119.8 . . ?
C38 C39 H39 119.9 . . ?
C38 C39 C40 120.14(15) . . ?
C40 C39 H39 119.9 . . ?
C35 C40 H40 119.9 . . ?
C39 C40 C35 120.10(15) . . ?
C39 C40 H40 119.9 . . ?

loop_
_geom_bond_atom_site_label_1
_geom_bond_atom_site_label_2
_geom_bond_distance
_geom_bond_site_symmetry_2
_geom_bond_publ_flag
P1 N2 1.5977(12) . ?
P1 N3 1.6919(12) . ?
P1 C29 1.7984(14) . ?
P1 C35 1.8154(15) . ?
N1 N2 1.4611(16) . ?
N1 C1 1.4381(19) . ?
N1 C14 1.4371(19) . ?
N3 C15 1.4453(18) . ?
N3 C28 1.4435(18) . ?
C1 C2 1.387(2) . ?
C1 C6 1.404(2) . ?
C2 H2 0.9500 . ?
C2 C3 1.390(2) . ?
C3 H3 0.9500 . ?
C3 C4 1.386(3) . ?
C4 H4 0.9500 . ?
C4 C5 1.378(3) . ?
C5 H5 0.9500 . ?
C5 C6 1.400(3) . ?
C6 C7 1.463(3) . ?
C7 H7 0.9500 . ?
C7 C8 1.338(3) . ?
C8 H8 0.9500 . ?
C8 C9 1.458(3) . ?
C9 C10 1.411(3) . ?
C9 C14 1.407(2) . ?
C10 H10 0.9500 . ?
C10 C11 1.377(3) . ?
C11 H11 0.9500 . ?
C11 C12 1.377(3) . ?
C12 H12 0.9500 . ?
C12 C13 1.386(2) . ?
C13 H13 0.9500 . ?
C13 C14 1.392(2) . ?
C15 C16 1.391(2) . ?
C15 C20 1.403(2) . ?
C16 H16 0.9500 . ?
C16 C17 1.391(2) . ?
C17 H17 0.9500 . ?
C17 C18 1.391(2) . ?
C18 H18 0.9500 . ?
C18 C19 1.382(2) . ?
C19 H19 0.9500 . ?
C19 C20 1.400(2) . ?
C20 C21 1.463(2) . ?
C21 H21 0.9500 . ?
C21 C22 1.336(2) . ?
C22 H22 0.9500 . ?
C22 C23 1.466(2) . ?
C23 C24 1.395(2) . ?
C23 C28 1.404(2) . ?
C24 H24 0.9500 . ?
C24 C25 1.384(2) . ?
C25 H25 0.9500 . ?
C25 C26 1.384(2) . ?
C26 H26 0.9500 . ?
C26 C27 1.388(2) . ?
C27 H27 0.9500 . ?
C27 C28 1.389(2) . ?
C29 C30 1.395(2) . ?
C29 C34 1.398(2) . ?
C30 H30 0.9500 . ?
C30 C31 1.389(2) . ?
C31 H31 0.9500 . ?
C31 C32 1.387(2) . ?
C32 H32 0.9500 . ?
C32 C33 1.387(2) . ?
C33 H33 0.9500 . ?
C33 C34 1.391(2) . ?
C34 H34 0.9500 . ?
C35 C36 1.399(2) . ?
C35 C40 1.393(2) . ?
C36 H36 0.9500 . ?
C36 C37 1.389(2) . ?
C37 H37 0.9500 . ?
C37 C38 1.381(2) . ?
C38 H38 0.9500 . ?
C38 C39 1.383(2) . ?
C39 H39 0.9500 . ?
C39 C40 1.391(2) . ?
C40 H40 0.9500 . ?

loop_
_geom_torsion_atom_site_label_1
_geom_torsion_atom_site_label_2
_geom_torsion_atom_site_label_3
_geom_torsion_atom_site_label_4
_geom_torsion
_geom_torsion_site_symmetry_1
_geom_torsion_site_symmetry_2
_geom_torsion_site_symmetry_3
_geom_torsion_site_symmetry_4
_geom_torsion_publ_flag
P1 N3 C15 C16 -48.36(16) . . . . ?
P1 N3 C15 C20 132.05(12) . . . . ?
P1 N3 C28 C23 -134.73(12) . . . . ?
P1 N3 C28 C27 44.26(18) . . . . ?
P1 C29 C30 C31 173.78(12) . . . . ?
P1 C29 C34 C33 -173.98(12) . . . . ?
P1 C35 C36 C37 -173.43(12) . . . . ?
P1 C35 C40 C39 174.63(13) . . . . ?
N1 C1 C2 C3 -175.02(15) . . . . ?
N1 C1 C6 C5 172.82(15) . . . . ?
N1 C1 C6 C7 -9.4(2) . . . . ?
N2 P1 N3 C15 67.03(12) . . . . ?
N2 P1 N3 C28 -88.81(12) . . . . ?
N2 P1 C29 C30 19.50(14) . . . . ?
N2 P1 C29 C34 -167.68(12) . . . . ?
N2 P1 C35 C36 -31.83(13) . . . . ?
N2 P1 C35 C40 155.84(13) . . . . ?
N2 N1 C1 C2 20.96(19) . . . . ?
N2 N1 C1 C6 -156.81(13) . . . . ?
N2 N1 C14 C9 161.31(12) . . . . ?
N2 N1 C14 C13 -16.78(18) . . . . ?
N3 P1 N2 N1 72.52(11) . . . . ?
N3 P1 C29 C30 149.05(12) . . . . ?
N3 P1 C29 C34 -38.14(13) . . . . ?
N3 P1 C35 C36 -168.35(11) . . . . ?
N3 P1 C35 C40 19.32(15) . . . . ?
N3 C15 C16 C17 179.52(13) . . . . ?
N3 C15 C20 C19 -179.50(12) . . . . ?
N3 C15 C20 C21 2.2(2) . . . . ?
C1 N1 N2 P1 117.32(11) . . . . ?
C1 N1 C14 C9 -72.46(16) . . . . ?
C1 N1 C14 C13 109.45(15) . . . . ?
C1 C2 C3 C4 1.2(3) . . . . ?
C1 C6 C7 C8 -34.8(3) . . . . ?
C2 C1 C6 C5 -5.0(2) . . . . ?
C2 C1 C6 C7 172.81(16) . . . . ?
C2 C3 C4 C5 -2.8(3) . . . . ?
C3 C4 C5 C6 0.4(3) . . . . ?
C4 C5 C6 C1 3.5(3) . . . . ?
C4 C5 C6 C7 -174.38(19) . . . . ?
C5 C6 C7 C8 143.0(2) . . . . ?
C6 C1 C2 C3 2.7(2) . . . . ?
C6 C7 C8 C9 3.2(3) . . . . ?
C7 C8 C9 C10 -145.81(19) . . . . ?
C7 C8 C9 C14 33.4(3) . . . . ?
C8 C9 C10 C11 177.54(17) . . . . ?
C8 C9 C14 N1 4.4(2) . . . . ?
C8 C9 C14 C13 -177.45(15) . . . . ?
C9 C10 C11 C12 0.4(3) . . . . ?
C10 C9 C14 N1 -176.33(13) . . . . ?
C10 C9 C14 C13 1.8(2) . . . . ?
C10 C11 C12 C13 0.8(3) . . . . ?
C11 C12 C13 C14 -0.7(2) . . . . ?
C12 C13 C14 N1 177.43(14) . . . . ?
C12 C13 C14 C9 -0.6(2) . . . . ?
C14 N1 N2 P1 -117.63(11) . . . . ?
C14 N1 C1 C2 -105.66(16) . . . . ?
C14 N1 C1 C6 76.56(17) . . . . ?
C14 C9 C10 C11 -1.7(3) . . . . ?
C15 N3 C28 C23 68.31(16) . . . . ?
C15 N3 C28 C27 -112.69(15) . . . . ?
C15 C16 C17 C18 0.5(2) . . . . ?
C15 C20 C21 C22 36.9(2) . . . . ?
C16 C15 C20 C19 0.9(2) . . . . ?
C16 C15 C20 C21 -177.43(13) . . . . ?
C16 C17 C18 C19 -0.1(2) . . . . ?
C17 C18 C19 C20 0.2(2) . . . . ?
C18 C19 C20 C15 -0.5(2) . . . . ?
C18 C19 C20 C21 177.85(14) . . . . ?
C19 C20 C21 C22 -141.46(17) . . . . ?
C20 C15 C16 C17 -0.9(2) . . . . ?
C20 C21 C22 C23 0.3(3) . . . . ?
C21 C22 C23 C24 141.78(17) . . . . ?
C21 C22 C23 C28 -38.3(2) . . . . ?
C22 C23 C24 C25 -179.32(15) . . . . ?
C22 C23 C28 N3 -0.4(2) . . . . ?
C22 C23 C28 C27 -179.36(14) . . . . ?
C23 C24 C25 C26 -1.7(3) . . . . ?
C24 C23 C28 N3 179.59(13) . . . . ?
C24 C23 C28 C27 0.6(2) . . . . ?
C24 C25 C26 C27 1.4(3) . . . . ?
C25 C26 C27 C28 -0.1(2) . . . . ?
C26 C27 C28 N3 -179.90(14) . . . . ?
C26 C27 C28 C23 -0.9(2) . . . . ?
C28 N3 C15 C16 110.00(14) . . . . ?
C28 N3 C15 C20 -69.60(16) . . . . ?
C28 C23 C24 C25 0.7(2) . . . . ?
C29 P1 N2 N1 -170.17(9) . . . . ?
C29 P1 N3 C15 -51.00(11) . . . . ?
C29 P1 N3 C28 153.15(11) . . . . ?
C29 P1 C35 C36 83.11(12) . . . . ?
C29 P1 C35 C40 -89.22(14) . . . . ?
C29 C30 C31 C32 0.0(2) . . . . ?
C30 C29 C34 C33 -1.1(2) . . . . ?
C30 C31 C32 C33 -0.8(2) . . . . ?
C31 C32 C33 C34 0.6(2) . . . . ?
C32 C33 C34 C29 0.3(2) . . . . ?
C34 C29 C30 C31 1.0(2) . . . . ?
C35 P1 N2 N1 -55.17(11) . . . . ?
C35 P1 N3 C15 -160.72(10) . . . . ?
C35 P1 N3 C28 43.44(12) . . . . ?
C35 P1 C29 C30 -102.06(12) . . . . ?
C35 P1 C29 C34 70.76(13) . . . . ?
C35 C36 C37 C38 -1.4(2) . . . . ?
C36 C35 C40 C39 2.6(2) . . . . ?
C36 C37 C38 C39 1.4(2) . . . . ?
C37 C38 C39 C40 0.6(3) . . . . ?
C38 C39 C40 C35 -2.6(3) . . . . ?
C40 C35 C36 C37 -0.6(2) . . . . ?
